data_4309932
loop_
_publ_author_name
'Daniel Robertson'
'John F. Cannon'
'Nikolay Gerasimchuk'

_publ_section_title
;
Double-Stranded Metal-Organic Networks for One-Dimensional Mixed Valence
Coordination Polymers
;
_journal_name_full 'Inorganic Chemistry'
_journal_page_first 8326
_journal_page_last 8342
_journal_paper_doi 10.1021/ic050465w
_journal_volume 44
_journal_year 2005
_chemical_formula_sum 'C8 H5 F N2 O'
_chemical_formula_weight 164.14
_chemical_name_systematic
; 
m-Fluorophenyl-cyanoxime 
;
_space_group_IT_number 14
_symmetry_cell_setting monoclinic
_symmetry_space_group_name_Hall '-P 2ybc'
_symmetry_space_group_name_H-M 'P 1 21/c 1'
_atom_sites_solution_hydrogens geom
_atom_sites_solution_primary direct
_atom_sites_solution_secondary difmap
_audit_creation_method SHELXL-97
_cell_angle_alpha 90.00
_cell_angle_beta 106.577(15)
_cell_angle_gamma 90.00
_cell_formula_units_Z 4
_cell_length_a 8.8626(18)
_cell_length_b 12.533(3)
_cell_length_c 7.1450(11)
_cell_measurement_temperature 293(2)
_cell_volume 760.6(3)
_computing_structure_refinement 'SHELXL-97 (Sheldrick, 1997)'
_computing_structure_solution 'SHELXS-97 (Sheldrick, 1990)'
_diffrn_ambient_temperature 293(2)
_diffrn_measured_fraction_theta_full 0.947
_diffrn_measured_fraction_theta_max 0.947
_diffrn_radiation_monochromator graphite
_diffrn_radiation_source 'fine-focus sealed tube'
_diffrn_radiation_type MoK\a
_diffrn_radiation_wavelength 0.71073
_diffrn_reflns_av_R_equivalents 0.0458
_diffrn_reflns_av_sigmaI/netI 0.0804
_diffrn_reflns_limit_h_max 10
_diffrn_reflns_limit_h_min -10
_diffrn_reflns_limit_k_max 1
_diffrn_reflns_limit_k_min -14
_diffrn_reflns_limit_l_max 8
_diffrn_reflns_limit_l_min -1
_diffrn_reflns_number 1831
_diffrn_reflns_theta_full 24.99
_diffrn_reflns_theta_max 24.99
_diffrn_reflns_theta_min 2.40
_exptl_absorpt_coefficient_mu 0.115
_exptl_absorpt_correction_T_max 0.9931
_exptl_absorpt_correction_T_min 0.9448
_exptl_crystal_density_diffrn 1.433
_exptl_crystal_density_method 'not measured'
_exptl_crystal_F_000 336
_exptl_crystal_size_max 0.50
_exptl_crystal_size_mid 0.13
_exptl_crystal_size_min 0.06
_refine_diff_density_max 0.138
_refine_diff_density_min -0.135
_refine_diff_density_rms 0.033
_refine_ls_extinction_method none
_refine_ls_goodness_of_fit_ref 0.930
_refine_ls_hydrogen_treatment mixed
_refine_ls_matrix_type full
_refine_ls_number_parameters 129
_refine_ls_number_reflns 1337
_refine_ls_number_restraints 0
_refine_ls_restrained_S_all 0.930
_refine_ls_R_factor_all 0.1708
_refine_ls_R_factor_gt 0.0655
_refine_ls_shift/su_max 0.000
_refine_ls_shift/su_mean 0.000
_refine_ls_structure_factor_coef Fsqd
_refine_ls_weighting_details 'w=1/[\s^2^(Fo^2^)+(0.0636P)^2^+0.0000P] where P=(Fo^2^+2Fc^2^)/3'
_refine_ls_weighting_scheme calc
_refine_ls_wR_factor_gt 0.1301
_refine_ls_wR_factor_ref 0.1605
_reflns_number_gt 554
_reflns_number_total 1337
_reflns_threshold_expression >2sigma(I)
_cod_data_source_file ic050465wsi20050825_123053.cif
_cod_data_source_block ng10_rev
_cod_depositor_comments
;
The following automatic conversions were performed:
'_symmetry_cell_setting' value 'Monoclinic' changed to 'monoclinic'
according to '/home/saulius/struct/CIF-dictionaries/cif_core.dic'
dictionary named 'cif_core.dic' version 2.4.1 from 2010-06-29.

Automatic conversion script
Id: cif_fix_enum 1527 2010-12-29 10:47:43Z saulius 

The following automatic conversions were performed:

'_refine_ls_weighting_scheme' value 'calc
w=1/[\s^2^(Fo^2^)+(0.0636P)^2^+0.0000P] where P=(Fo^2^+2Fc^2^)/3' was
changed to 'calc'. New tag '_refine_ls_weighting_details' was
created. The value of the new tag was set to
'w=1/[\s^2^(Fo^2^)+(0.0636P)^2^+0.0000P] where P=(Fo^2^+2Fc^2^)/3'.

Automatic conversion script
Id: cif_fix_values 3143 2015-03-26 13:38:13Z robertas 
;
_cod_original_cell_volume 760.6(2)
_cod_database_code 4309932

loop_
_symmetry_equiv_pos_as_xyz
'x, y, z'
'-x, y+1/2, -z+1/2'
'-x, -y, -z'
'x, -y-1/2, z-1/2'

loop_
_atom_site_label
_atom_site_type_symbol
_atom_site_fract_x
_atom_site_fract_y
_atom_site_fract_z
_atom_site_U_iso_or_equiv
_atom_site_adp_type
_atom_site_occupancy
_atom_site_calc_flag
_atom_site_refinement_flags
_atom_site_disorder_assembly
_atom_site_disorder_group
C1 C -0.2134(5) 0.1956(4) 0.1179(6) 0.0788(12) Uani 1 d . . .
H2 H -0.3214 0.1907 0.0987 0.080 Uiso 1 calc R . .
C2 C -0.1431(5) 0.2907(3) 0.1173(6) 0.0734(11) Uani 1 d . . .
C3 C 0.0148(5) 0.3045(3) 0.1449(5) 0.0674(11) Uani 1 d . . .
H3 H 0.0580 0.3721 0.1444 0.080 Uiso 1 calc R . .
C4 C 0.1084(4) 0.2133(3) 0.1736(5) 0.0548(9) Uani 1 d . . .
C5 C 0.0398(4) 0.1145(3) 0.1763(5) 0.0683(11) Uani 1 d . . .
H4 H 0.1019 0.0534 0.1973 0.080 Uiso 1 calc R . .
C6 C -0.1206(5) 0.1062(3) 0.1477(6) 0.0809(12) Uani 1 d . . .
H5 H -0.1660 0.0394 0.1486 0.080 Uiso 1 calc R . .
C7 C 0.2809(4) 0.2200(3) 0.2033(5) 0.0573(10) Uani 1 d . . .
C8 C 0.3683(4) 0.1220(4) 0.2193(6) 0.0717(12) Uani 1 d . . .
F1 F -0.2326(3) 0.3807(2) 0.0899(4) 0.1168(10) Uani 1 d . . .
N1 N 0.4362(4) 0.0449(3) 0.2298(6) 0.0996(14) Uani 1 d . . .
N2A N 0.3928(10) 0.2931(10) 0.2168(15) 0.068(2) Uani 0.60 d P . .
O1A O 0.3252(7) 0.3918(5) 0.2050(9) 0.0828(19) Uani 0.60 d P . .
H1AA H 0.406(6) 0.438(4) 0.2121(10) 0.080 Uiso 0.60 d PR . .
N2B N 0.3172(17) 0.3182(15) 0.204(3) 0.070(4) Uani 0.40 d P . .
O1B O 0.4784(9) 0.3189(8) 0.2333(16) 0.086(3) Uani 0.40 d P . .
H1BA H 0.515(4) 0.380(7) 0.2367(16) 0.080 Uiso 0.40 d PR . .

loop_
_atom_site_aniso_label
_atom_site_aniso_U_11
_atom_site_aniso_U_22
_atom_site_aniso_U_33
_atom_site_aniso_U_23
_atom_site_aniso_U_13
_atom_site_aniso_U_12
C1 0.063(2) 0.092(3) 0.085(3) -0.002(3) 0.027(2) -0.004(3)
C2 0.075(3) 0.068(3) 0.076(3) -0.002(3) 0.020(2) 0.025(3)
C3 0.073(2) 0.062(3) 0.069(3) -0.008(2) 0.022(2) 0.001(2)
C4 0.063(2) 0.052(2) 0.052(2) -0.005(2) 0.0191(19) 0.0006(19)
C5 0.067(2) 0.061(2) 0.080(3) 0.000(2) 0.026(2) 0.004(2)
C6 0.072(3) 0.076(3) 0.095(3) -0.005(3) 0.024(2) -0.003(2)
C7 0.065(3) 0.053(3) 0.057(2) -0.001(2) 0.0220(19) -0.005(2)
C8 0.057(2) 0.075(3) 0.088(3) -0.008(3) 0.027(2) -0.011(2)
F1 0.0993(18) 0.102(2) 0.146(2) -0.0029(18) 0.0304(17) 0.0340(16)
N1 0.066(2) 0.095(3) 0.142(4) -0.005(3) 0.036(2) 0.009(2)
N2A 0.050(6) 0.065(6) 0.086(5) -0.009(4) 0.015(7) -0.011(6)
O1A 0.066(3) 0.056(3) 0.134(5) -0.003(4) 0.041(3) -0.013(3)
N2B 0.048(8) 0.076(12) 0.082(7) 0.004(8) 0.012(7) 0.000(9)
O1B 0.046(5) 0.078(6) 0.127(7) 0.006(5) 0.010(5) -0.011(4)

loop_
_atom_type_symbol
_atom_type_description
_atom_type_scat_dispersion_real
_atom_type_scat_dispersion_imag
_atom_type_scat_source
C C 0.0033 0.0016 'International Tables Vol C Tables 4.2.6.8 and 6.1.1.4'
H H 0.0000 0.0000 'International Tables Vol C Tables 4.2.6.8 and 6.1.1.4'
N N 0.0061 0.0033 'International Tables Vol C Tables 4.2.6.8 and 6.1.1.4'
O O 0.0106 0.0060 'International Tables Vol C Tables 4.2.6.8 and 6.1.1.4'
F F 0.0171 0.0103 'International Tables Vol C Tables 4.2.6.8 and 6.1.1.4'

loop_
_geom_angle_atom_site_label_1
_geom_angle_atom_site_label_2
_geom_angle_atom_site_label_3
_geom_angle
_geom_angle_site_symmetry_1
_geom_angle_site_symmetry_3
_geom_angle_publ_flag
C2 C1 C6 117.9(4) . . ?
C2 C1 H2 121.1 . . ?
C6 C1 H2 121.1 . . ?
C1 C2 F1 119.0(4) . . ?
C1 C2 C3 124.5(4) . . ?
F1 C2 C3 116.5(4) . . ?
C2 C3 C4 117.3(4) . . ?
C2 C3 H3 121.3 . . ?
C4 C3 H3 121.3 . . ?
C5 C4 C3 119.5(3) . . ?
C5 C4 C7 119.2(3) . . ?
C3 C4 C7 121.3(3) . . ?
C4 C5 C6 120.3(4) . . ?
C4 C5 H4 119.9 . . ?
C6 C5 H4 119.9 . . ?
C1 C6 C5 120.5(4) . . ?
C1 C6 H5 119.7 . . ?
C5 C6 H5 119.7 . . ?
N2B C7 N2A 32.1(5) . . ?
N2B C7 C8 134.1(7) . . ?
N2A C7 C8 102.0(5) . . ?
N2B C7 C4 107.7(7) . . ?
N2A C7 C4 139.8(6) . . ?
C8 C7 C4 118.2(3) . . ?
N1 C8 C7 179.3(5) . . ?
N2B N2A O1B 130(3) . . ?
N2B N2A C7 69(2) . . ?
O1B N2A C7 160.2(17) . . ?
N2B N2A O1A 39(2) . . ?
O1B N2A O1A 91.4(14) . . ?
C7 N2A O1A 108.3(8) . . ?
N2B N2A H1BA 108.0 . . ?
O1B N2A H1BA 22.4 . . ?
C7 N2A H1BA 176.9 . . ?
O1A N2A H1BA 69.0 . . ?
N2B O1A N2A 29.5(11) . . ?
N2B O1A O1B 59.5(10) . . ?
N2A O1A O1B 30.0(4) . . ?
N2B O1A H1AA 134.1 . . ?
N2A O1A H1AA 104.7 . . ?
O1B O1A H1AA 74.7 . . ?
N2A N2B O1A 111(3) . . ?
N2A N2B C7 79(2) . . ?
O1A N2B C7 169.8(17) . . ?
N2A N2B O1B 26.2(18) . . ?
O1A N2B O1B 85.3(15) . . ?
C7 N2B O1B 104.8(11) . . ?
N2A O1B N2B 23.4(15) . . ?
N2A O1B O1A 58.6(11) . . ?
N2B O1B O1A 35.2(7) . . ?
N2A O1B H1BA 136.1 . . ?
N2B O1B H1BA 112.7 . . ?
O1A O1B H1BA 77.5 . . ?

loop_
_geom_bond_atom_site_label_1
_geom_bond_atom_site_label_2
_geom_bond_distance
_geom_bond_site_symmetry_2
_geom_bond_publ_flag
C1 C2 1.345(5) . ?
C1 C6 1.369(5) . ?
C1 H2 0.9300 . ?
C2 F1 1.361(4) . ?
C2 C3 1.368(5) . ?
C3 C4 1.393(4) . ?
C3 H3 0.9300 . ?
C4 C5 1.381(4) . ?
C4 C7 1.485(4) . ?
C5 C6 1.382(4) . ?
C5 H4 0.9300 . ?
C6 H5 0.9300 . ?
C7 N2B 1.27(2) . ?
C7 N2A 1.334(11) . ?
C7 C8 1.439(6) . ?
C8 N1 1.129(4) . ?
N2A N2B 0.722(10) . ?
N2A O1B 0.801(9) . ?
N2A O1A 1.366(13) . ?
N2A H1BA 1.5162 . ?
O1A N2B 0.925(17) . ?
O1A O1B 1.600(9) . ?
O1A H1AA 0.9103 . ?
N2B O1B 1.384(15) . ?
O1B H1BA 0.8336 . ?

loop_
_geom_hbond_atom_site_label_D
_geom_hbond_atom_site_label_H
_geom_hbond_atom_site_label_A
_geom_hbond_distance_DH
_geom_hbond_distance_HA
_geom_hbond_distance_DA
_geom_hbond_angle_DHA
_geom_hbond_site_symmetry_A
O1A H1AA N1 0.91 1.90 2.794(7) 169.0 2_655
O1B H1BA N1 0.83 2.11 2.924(11) 166.9 2_655
